data_2208893
loop_
_publ_author_name
'Churakov, Andrei V.'
'Krut'ko, Dmitry P.'
'Borzov, Maxim V.'
'Kirsanov, Roman S.'
'Belov, Sergei A.'
'Howard, Judith A. K.'

_publ_section_title
;Di-\m-pyridyl-1:2\k^2^<i>N</i>:<i>C</i>^2^;2:1\k^2^<i>N</i>:<i>C</i>^2^-\m-tetrahydrofuran-\k^2^<i>O</i>:<i>O</i>-bis[bromo(tetrahydrofuran)magnesium(II)]
 tetrahydrofuran hemisolvate
;
_journal_coeditor_code HB2034
_journal_issue 5
_journal_name_full 'Acta Crystallographica Section E'
_journal_page_first m1094
_journal_page_last m1096
_journal_paper_doi 10.1107/S1600536806013742
_journal_volume 62
_journal_year 2006
_chemical_formula_iupac '[Mg2 Br2 (C5 H4 N)2 (C4 H8 O)3], 0.5C4 H8 O'
_chemical_formula_moiety 'C22 H32 Br2 Mg2 N2 O3, 0.5C4 H8 O'
_chemical_formula_sum 'C24 H36 Br2 Mg2 N2 O3.5'
_chemical_formula_weight 616.99
_chemical_name_systematic
;
Di-\m-pyridyl-1:2\k^2^N:C^2^;2:1\k^2^N:C^2^-\m-tetrahydrofuran-\k^2^O:O-
bis[bromo(tetrahydrofuran)magnesium(II)] tetrahydrofuran hemisolvate
;
_space_group_IT_number 130
_symmetry_cell_setting tetragonal
_symmetry_space_group_name_Hall '-P 4a 2ac'
_symmetry_space_group_name_H-M 'P 4/n c c :2'
_atom_sites_solution_hydrogens geom
_atom_sites_solution_primary direct
_atom_sites_solution_secondary difmap
_audit_creation_method SHELXL-97
_cell_angle_alpha 90.00
_cell_angle_beta 90.00
_cell_angle_gamma 90.00
_cell_formula_units_Z 8
_cell_length_a 17.3368(3)
_cell_length_b 17.3368(3)
_cell_length_c 18.8696(4)
_cell_measurement_reflns_used 5951
_cell_measurement_temperature 120(2)
_cell_measurement_theta_max 27.634
_cell_measurement_theta_min 2.349
_cell_volume 5671.53(18)
_computing_cell_refinement 'SAINT (Bruker, 2003)'
_computing_data_collection 'SMART (Bruker, 1998)'
_computing_data_reduction SAINT
_computing_molecular_graphics 'SHELXTL-Plus (Bruker, 2000)'
_computing_publication_material SHELXTL-Plus
_computing_structure_refinement 'SHELXL97 (Sheldrick, 1997)'
_computing_structure_solution 'SHELXS97 (Sheldrick, 1997)'
_diffrn_ambient_temperature 120(2)
_diffrn_measured_fraction_theta_full 0.999
_diffrn_measured_fraction_theta_max 0.999
_diffrn_measurement_device_type 'Bruker SMART 1K'
_diffrn_measurement_method \w
_diffrn_radiation_monochromator graphite
_diffrn_radiation_source 'fine-focus sealed tube'
_diffrn_radiation_type MoK\a
_diffrn_radiation_wavelength 0.71073
_diffrn_reflns_av_R_equivalents 0.0933
_diffrn_reflns_av_sigmaI/netI 0.0464
_diffrn_reflns_limit_h_max 15
_diffrn_reflns_limit_h_min -22
_diffrn_reflns_limit_k_max 22
_diffrn_reflns_limit_k_min -20
_diffrn_reflns_limit_l_max 24
_diffrn_reflns_limit_l_min -17
_diffrn_reflns_number 30363
_diffrn_reflns_theta_full 27.00
_diffrn_reflns_theta_max 27.00
_diffrn_reflns_theta_min 1.66
_diffrn_standards_decay_% 0
_diffrn_standards_interval_time 0
_diffrn_standards_number 0
_exptl_absorpt_coefficient_mu 2.931
_exptl_absorpt_correction_T_max 0.758
_exptl_absorpt_correction_T_min 0.473
_exptl_absorpt_correction_type multi-scan
_exptl_absorpt_process_details '(SADABS; Sheldrick, 1997)'
_exptl_crystal_colour colourless
_exptl_crystal_density_diffrn 1.445
_exptl_crystal_density_method 'not measured'
_exptl_crystal_description block
_exptl_crystal_F_000 2528
_exptl_crystal_size_max 0.30
_exptl_crystal_size_mid 0.20
_exptl_crystal_size_min 0.10
_refine_diff_density_max 0.467
_refine_diff_density_min -0.360
_refine_ls_extinction_method none
_refine_ls_goodness_of_fit_ref 0.999
_refine_ls_hydrogen_treatment constr
_refine_ls_matrix_type full
_refine_ls_number_parameters 161
_refine_ls_number_reflns 3108
_refine_ls_number_restraints 6
_refine_ls_restrained_S_all 0.998
_refine_ls_R_factor_all 0.0799
_refine_ls_R_factor_gt 0.0390
_refine_ls_shift/su_max 0.000
_refine_ls_shift/su_mean 0.000
_refine_ls_structure_factor_coef Fsqd
_refine_ls_weighting_details 'calc w=1/[\s^2^(Fo^2^)+(0.0384P)^2^+1.9833P] where P=(Fo^2^+2Fc^2^)/3'
_refine_ls_weighting_scheme calc
_refine_ls_wR_factor_gt 0.0771
_refine_ls_wR_factor_ref 0.0852
_reflns_number_gt 2022
_reflns_number_total 3108
_reflns_threshold_expression I>2\s(I)
_cod_data_source_file hb2034.cif
_cod_data_source_block I
_cod_original_sg_symbol_H-M 'P 4/n c c'
_cod_database_code 2208893
_cod_database_fobs_code 2208893

loop_
_symmetry_equiv_pos_as_xyz
'x, y, z'
'-x+1/2, -y+1/2, z'
'-y+1/2, x, z'
'y, -x+1/2, z'
'-x, y+1/2, -z+1/2'
'x+1/2, -y, -z+1/2'
'y+1/2, x+1/2, -z+1/2'
'-y, -x, -z+1/2'
'-x, -y, -z'
'x-1/2, y-1/2, -z'
'y-1/2, -x, -z'
'-y, x-1/2, -z'
'x, -y-1/2, z-1/2'
'-x-1/2, y, z-1/2'
'-y-1/2, -x-1/2, z-1/2'
'y, x, z-1/2'

loop_
_atom_site_type_symbol
_atom_site_label
_atom_site_fract_x
_atom_site_fract_y
_atom_site_fract_z
_atom_site_U_iso_or_equiv
_atom_site_adp_type
_atom_site_calc_flag
_atom_site_refinement_flags
_atom_site_occupancy
_atom_site_disorder_assembly
_atom_site_disorder_group
Br Br1 0.00140(2) 0.130532(18) 0.410058(15) 0.03633(12) Uani d . 1 . .
Mg Mg1 0.03748(6) 0.02350(5) 0.32866(5) 0.0227(2) Uani d . 1 . .
N N1 -0.02342(14) -0.08313(15) 0.32806(14) 0.0306(6) Uani d . 1 . .
C C1 -0.04365(15) -0.11090(15) 0.26120(14) 0.0185(6) Uani d . 1 . .
C C2 -0.0382(2) -0.1275(2) 0.38650(18) 0.0391(8) Uani d . 1 . .
H H2A -0.0231 -0.1082 0.4315 0.047 Uiso calc R 1 . .
C C3 -0.0731(2) -0.1975(2) 0.3840(2) 0.0504(10) Uani d . 1 . .
H H3A -0.0842 -0.2252 0.4262 0.060 Uiso calc R 1 . .
C C4 -0.0918(2) -0.22714(19) 0.3187(2) 0.0512(11) Uani d . 1 . .
H H4A -0.1148 -0.2767 0.3148 0.061 Uiso calc R 1 . .
C C5 -0.07646(18) -0.18353(19) 0.2586(2) 0.0408(9) Uani d . 1 . .
H H5A -0.0891 -0.2046 0.2136 0.049 Uiso calc R 1 . .
O O1 0.12524(11) -0.01943(12) 0.39346(11) 0.0297(5) Uani d . 1 . .
C C8 0.17086(19) -0.08419(19) 0.36970(18) 0.0354(8) Uani d . 1 . .
H H8A 0.2209 -0.0667 0.3502 0.043 Uiso calc R 1 . .
H H8B 0.1431 -0.1139 0.3328 0.043 Uiso calc R 1 . .
C C9 0.1827(2) -0.1326(2) 0.4360(2) 0.0499(10) Uani d . 1 . .
H H9A 0.1386 -0.1679 0.4439 0.060 Uiso calc R 1 . .
H H9B 0.2308 -0.1633 0.4328 0.060 Uiso calc R 1 . .
C C10 0.18817(19) -0.0729(2) 0.49443(18) 0.0469(10) Uani d . 1 . .
H H10A 0.1694 -0.0941 0.5400 0.056 Uiso calc R 1 . .
H H10B 0.2420 -0.0551 0.5006 0.056 Uiso calc R 1 . .
C C11 0.1372(2) -0.0084(2) 0.46924(17) 0.0461(9) Uani d . 1 . .
H H11A 0.0873 -0.0096 0.4946 0.055 Uiso calc R 1 . .
H H11B 0.1622 0.0420 0.4782 0.055 Uiso calc R 1 . .
O O2 -0.06215(10) 0.06215(10) 0.2500 0.0217(6) Uani d S 1 . .
C C6 -0.14031(16) 0.05431(17) 0.27933(16) 0.0256(7) Uani d . 1 . .
H H6A -0.1384 0.0318 0.3275 0.031 Uiso calc R 1 . .
H H6B -0.1722 0.0206 0.2488 0.031 Uiso calc R 1 . .
C C7 -0.17336(18) 0.13479(18) 0.28166(16) 0.0339(8) Uani d . 1 . .
H H7A -0.1598 0.1612 0.3265 0.041 Uiso calc R 1 . .
H H7B -0.2302 0.1340 0.2763 0.041 Uiso calc R 1 . .
C C21 0.7304(14) 0.751(2) -0.0028(6) 0.073(7) Uiso d PD 0.25 A -1
H H21A 0.6801 0.7243 -0.0069 0.087 Uiso calc PR 0.25 A -1
H H21B 0.7420 0.7770 -0.0483 0.087 Uiso calc PR 0.25 A -1
C C24 0.7638(17) 0.7662(10) 0.1203(6) 0.064(6) Uiso d PD 0.25 A -1
H H24A 0.8090 0.7944 0.1392 0.076 Uiso calc PR 0.25 A -1
H H24B 0.7251 0.7604 0.1585 0.076 Uiso calc PR 0.25 A -1
C C23 0.7875(12) 0.6884(11) 0.0919(8) 0.066(5) Uiso d PD 0.25 A -1
H H23A 0.8383 0.6732 0.1113 0.079 Uiso calc PR 0.25 A -1
H H23B 0.7491 0.6487 0.1050 0.079 Uiso calc PR 0.25 A -1
C C25 0.7297(18) 0.8081(12) 0.0576(10) 0.111(10) Uiso d PD 0.25 A -1
H H25A 0.7609 0.8541 0.0457 0.133 Uiso calc PR 0.25 A -1
H H25B 0.6763 0.8248 0.0681 0.133 Uiso calc PR 0.25 A -1
O O22 0.7917(7) 0.6964(7) 0.0158(5) 0.065(3) Uiso d PD 0.25 A -1

loop_
_atom_site_aniso_label
_atom_site_aniso_U_11
_atom_site_aniso_U_22
_atom_site_aniso_U_33
_atom_site_aniso_U_12
_atom_site_aniso_U_13
_atom_site_aniso_U_23
Br1 0.0532(2) 0.03296(19) 0.02287(16) 0.01342(15) -0.00432(15) -0.00763(14)
Mg1 0.0277(6) 0.0229(5) 0.0176(5) -0.0017(4) 0.0006(4) -0.0012(4)
N1 0.0280(15) 0.0321(15) 0.0317(15) 0.0020(11) 0.0009(12) 0.0085(12)
C1 0.0185(15) 0.0150(15) 0.0220(15) 0.0005(11) 0.0058(12) -0.0039(11)
C2 0.0325(19) 0.051(2) 0.0335(18) 0.0004(17) 0.0006(15) 0.0196(17)
C3 0.038(2) 0.046(3) 0.067(3) 0.0085(17) 0.017(2) 0.030(2)
C4 0.032(2) 0.0179(18) 0.103(4) 0.0012(14) 0.032(2) 0.012(2)
C5 0.033(2) 0.036(2) 0.053(2) -0.0024(15) 0.0146(17) -0.0169(17)
O1 0.0308(12) 0.0336(13) 0.0246(11) 0.0063(9) -0.0043(9) 0.0000(9)
C8 0.0290(19) 0.037(2) 0.040(2) 0.0061(15) 0.0008(15) 0.0010(16)
C9 0.037(2) 0.042(2) 0.070(3) 0.0078(17) 0.0093(19) 0.025(2)
C10 0.033(2) 0.072(3) 0.036(2) 0.0074(18) 0.0024(16) 0.0212(19)
C11 0.057(2) 0.055(2) 0.0258(17) 0.0040(19) -0.0140(16) 0.0038(17)
O2 0.0206(9) 0.0206(9) 0.0238(15) 0.0000(11) 0.0027(8) 0.0027(8)
C6 0.0174(16) 0.0322(18) 0.0273(16) -0.0017(13) 0.0028(12) 0.0018(13)
C7 0.0302(19) 0.038(2) 0.0336(19) 0.0065(15) -0.0006(14) -0.0055(14)

loop_
_atom_type_symbol
_atom_type_description
_atom_type_scat_dispersion_real
_atom_type_scat_dispersion_imag
_atom_type_scat_source
C C 0.0033 0.0016 'International Tables Vol C Tables 4.2.6.8 and 6.1.1.4'
H H 0.0000 0.0000 'International Tables Vol C Tables 4.2.6.8 and 6.1.1.4'
N N 0.0061 0.0033 'International Tables Vol C Tables 4.2.6.8 and 6.1.1.4'
O O 0.0106 0.0060 'International Tables Vol C Tables 4.2.6.8 and 6.1.1.4'
Mg Mg 0.0486 0.0363 'International Tables Vol C Tables 4.2.6.8 and 6.1.1.4'
Br Br -0.2901 2.4595 'International Tables Vol C Tables 4.2.6.8 and 6.1.1.4'

loop_
_geom_angle_atom_site_label_1
_geom_angle_atom_site_label_2
_geom_angle_atom_site_label_3
_geom_angle_site_symmetry_1
_geom_angle_site_symmetry_3
_geom_angle
_geom_angle_publ_flag
O1 Mg1 N1 . . 93.15(9) yes
O1 Mg1 C1 . 8 95.07(10) yes
N1 Mg1 C1 . 8 115.52(11) yes
O1 Mg1 O2 . . 175.18(8) yes
N1 Mg1 O2 . . 83.16(8) yes
C1 Mg1 O2 8 . 83.78(8) yes
O1 Mg1 Br1 . . 95.02(6) yes
N1 Mg1 Br1 . . 121.74(8) yes
C1 Mg1 Br1 8 . 120.98(8) yes
O2 Mg1 Br1 . . 89.57(5) yes
O1 Mg1 Mg1 . 8 129.87(6) no
N1 Mg1 Mg1 . 8 63.98(7) no
C1 Mg1 Mg1 8 8 62.31(8) no
O2 Mg1 Mg1 . 8 45.57(5) no
Br1 Mg1 Mg1 . 8 135.11(2) no
C2 N1 C1 . . 119.2(3) n
C2 N1 Mg1 . . 125.2(2) n
C1 N1 Mg1 . . 115.41(18) n
C5 C1 N1 . . 116.8(3) n
C5 C1 Mg1 . 8 125.3(2) n
N1 C1 Mg1 . 8 117.92(18) n
C3 C2 N1 . . 123.9(4) no
C3 C2 H2A . . 118.0 no
N1 C2 H2A . . 118.0 no
C2 C3 C4 . . 118.1(3) no
C2 C3 H3A . . 120.9 no
C4 C3 H3A . . 120.9 no
C3 C4 C5 . . 118.9(3) no
C3 C4 H4A . . 120.5 no
C5 C4 H4A . . 120.5 no
C1 C5 C4 . . 123.0(3) no
C1 C5 H5A . . 118.5 no
C4 C5 H5A . . 118.5 no
C8 O1 C11 . . 109.2(2) n
C8 O1 Mg1 . . 119.60(18) n
C11 O1 Mg1 . . 129.16(18) n
O1 C8 C9 . . 104.3(3) no
O1 C8 H8A . . 110.9 no
C9 C8 H8A . . 110.9 no
O1 C8 H8B . . 110.9 no
C9 C8 H8B . . 110.9 no
H8A C8 H8B . . 108.9 no
C10 C9 C8 . . 103.3(3) no
C10 C9 H9A . . 111.1 no
C8 C9 H9A . . 111.1 no
C10 C9 H9B . . 111.1 no
C8 C9 H9B . . 111.1 no
H9A C9 H9B . . 109.1 no
C11 C10 C9 . . 104.0(3) no
C11 C10 H10A . . 111.0 no
C9 C10 H10A . . 111.0 no
C11 C10 H10B . . 111.0 no
C9 C10 H10B . . 111.0 no
H10A C10 H10B . . 109.0 no
O1 C11 C10 . . 107.3(3) no
O1 C11 H11A . . 110.3 no
C10 C11 H11A . . 110.3 no
O1 C11 H11B . . 110.3 no
C10 C11 H11B . . 110.3 no
H11A C11 H11B . . 108.5 no
C6 O2 C6 . 8 108.2(3) yes
C6 O2 Mg1 . 8 115.36(12) yes
C6 O2 Mg1 8 8 114.16(12) yes
C6 O2 Mg1 . . 114.16(12) yes
C6 O2 Mg1 8 . 115.36(12) yes
Mg1 O2 Mg1 8 . 88.86(10) yes
O2 C6 C7 . . 106.0(2) no
O2 C6 H6A . . 110.5 no
C7 C6 H6A . . 110.5 no
O2 C6 H6B . . 110.5 no
C7 C6 H6B . . 110.5 no
H6A C6 H6B . . 108.7 no
C6 C7 C7 . 8 102.49(18) no
C6 C7 H7A . . 111.3 no
C7 C7 H7A 8 . 111.3 no
C6 C7 H7B . . 111.3 no
C7 C7 H7B 8 . 111.3 no
H7A C7 H7B . . 109.2 no
O22 C21 C25 . . 104.4(13) no
O22 C21 H21A . . 110.9 no
C25 C21 H21A . . 110.9 no
O22 C21 H21B . . 110.9 no
C25 C21 H21B . . 110.9 no
H21A C21 H21B . . 108.9 no
C23 C24 C25 . . 105.0(9) no
C23 C24 H24A . . 110.7 no
C25 C24 H24A . . 110.7 no
C23 C24 H24B . . 110.7 no
C25 C24 H24B . . 110.7 no
H24A C24 H24B . . 108.8 no
O22 C23 C24 . . 106.3(11) no
O22 C23 H23A . . 110.5 no
C24 C23 H23A . . 110.5 no
O22 C23 H23B . . 110.5 no
C24 C23 H23B . . 110.5 no
H23A C23 H23B . . 108.7 no
C24 C25 C21 . . 105.8(11) no
C24 C25 H25A . . 110.6 no
C21 C25 H25A . . 110.6 no
C24 C25 H25B . . 110.6 no
C21 C25 H25B . . 110.6 no
H25A C25 H25B . . 108.7 no
C23 O22 C21 . . 105.3(12) no

loop_
_geom_bond_atom_site_label_1
_geom_bond_atom_site_label_2
_geom_bond_site_symmetry_2
_geom_bond_distance
_geom_bond_publ_flag
Mg1 Br1 . 2.4887(9) yes
Mg1 O1 . 2.089(2) yes
Mg1 N1 . 2.129(3) yes
Mg1 C1 8 2.149(3) yes
Mg1 O2 . 2.374(2) yes
Mg1 Mg1 8 3.3237(18) no
N1 C2 . 1.369(4) n
N1 C1 . 1.395(3) n
C1 C5 . 1.383(4) n
C1 Mg1 8 2.149(3) no
C2 C3 . 1.356(5) n
C2 H2A . 0.9500 no
C3 C4 . 1.373(5) n
C3 H3A . 0.9500 no
C4 C5 . 1.390(5) n
C4 H4A . 0.9500 no
C5 H5A . 0.9500 no
O1 C8 . 1.445(3) no
O1 C11 . 1.458(4) no
C8 C9 . 1.521(5) no
C8 H8A . 0.9900 no
C8 H8B . 0.9900 no
C9 C10 . 1.515(5) no
C9 H9A . 0.9900 no
C9 H9B . 0.9900 no
C10 C11 . 1.502(4) no
C10 H10A . 0.9900 no
C10 H10B . 0.9900 no
C11 H11A . 0.9900 no
C11 H11B . 0.9900 no
O2 C6 . 1.470(3) no
O2 C6 8 1.470(3) no
O2 Mg1 8 2.374(2) no
C6 C7 . 1.509(4) no
C6 H6A . 0.9900 no
C6 H6B . 0.9900 no
C7 C7 8 1.524(6) no
C7 H7A . 0.9900 no
C7 H7B . 0.9900 no
C21 O22 . 1.46(2) no
C21 C25 . 1.511(19) no
C21 H21A . 0.9900 no
C21 H21B . 0.9900 no
C24 C23 . 1.507(16) no
C24 C25 . 1.508(15) no
C24 H24A . 0.9900 no
C24 H24B . 0.9900 no
C23 O22 . 1.444(16) no
C23 H23A . 0.9900 no
C23 H23B . 0.9900 no
C25 H25A . 0.9900 no
C25 H25B . 0.9900 no
